data_7046564
loop_
_publ_author_name
'Ghosh, Pokhraj'
'Quiroz, Manuel'
'Pulukkody, Randara'
'Bhuvanesh, Nattamai'
'Darensbourg, Marcetta Y.'

_publ_section_title
;
 Bridging cyanides from cyanoiron metalloligands to redox-active
 dinitrosyl iron units.
;
_journal_issue 34
_journal_name_full 'Dalton transactions (Cambridge, England : 2003)'
_journal_page_first 11812
_journal_page_last 11819
_journal_paper_doi 10.1039/c8dt01761a
_journal_volume 47
_journal_year 2018
_chemical_formula_moiety 'C6 H18 Fe N2 O2 P2'
_chemical_formula_sum 'C6 H18 Fe N2 O2 P2'
_chemical_formula_weight 268.01
_space_group_crystal_system triclinic
_space_group_IT_number 2
_space_group_name_Hall '-P 1'
_space_group_name_H-M_alt 'P -1'
_symmetry_space_group_name_Hall '-P 1'
_symmetry_space_group_name_H-M 'P -1'
_atom_sites_solution_hydrogens geom
_audit_creation_date 2018-05-29
_audit_creation_method
;
Olex2 1.2-beta
(compiled 2018.04.26 svn.r3504 for OlexSys, GUI svn.r5492)
;
_audit_update_record
;
2018-05-31 deposited with the CCDC.
2018-06-06 downloaded from the CCDC.
;
_cell_angle_alpha 119.081(3)
_cell_angle_beta 90.263(3)
_cell_angle_gamma 93.646(4)
_cell_formula_units_Z 4
_cell_length_a 7.314(2)
_cell_length_b 13.917(4)
_cell_length_c 14.263(4)
_cell_measurement_reflns_used 8509
_cell_measurement_temperature 150(2)
_cell_measurement_theta_max 27.526
_cell_measurement_theta_min 2.793
_cell_volume 1265.2(6)
_computing_cell_refinement 'SAINT v8.34A (Bruker, 2013)'
_computing_data_collection 'APEX3 (Bruker, 2016)'
_computing_data_reduction 'SAINT v8.34A (Bruker, 2013)'
_computing_molecular_graphics 'Olex2 (Dolomanov et al., 2009)'
_computing_publication_material 'Olex2 (Dolomanov et al., 2009)'
_computing_structure_refinement 'ShelXL (Sheldrick, 2015)'
_computing_structure_solution 'Shelxt (Sheldrick, 2015)'
_diffrn_ambient_temperature 150.15
_diffrn_measured_fraction_theta_full 0.990
_diffrn_measured_fraction_theta_max 0.990
_diffrn_measurement_device_type 'Bruker APEX-II CCD'
_diffrn_measurement_method '\f and \w scans'
_diffrn_radiation_type MoK\a
_diffrn_radiation_wavelength 0.71073
_diffrn_reflns_av_R_equivalents 0.0441
_diffrn_reflns_av_unetI/netI 0.0433
_diffrn_reflns_Laue_measured_fraction_full 0.990
_diffrn_reflns_Laue_measured_fraction_max 0.990
_diffrn_reflns_limit_h_max 8
_diffrn_reflns_limit_h_min -8
_diffrn_reflns_limit_k_max 14
_diffrn_reflns_limit_k_min -16
_diffrn_reflns_limit_l_max 16
_diffrn_reflns_limit_l_min 0
_diffrn_reflns_number 4408
_diffrn_reflns_point_group_measured_fraction_full 0.990
_diffrn_reflns_point_group_measured_fraction_max 0.990
_diffrn_reflns_theta_full 24.993
_diffrn_reflns_theta_max 24.993
_diffrn_reflns_theta_min 1.635
_diffrn_standards_number 0
_exptl_absorpt_coefficient_mu 1.421
_exptl_absorpt_correction_T_max 0.746
_exptl_absorpt_correction_T_min 0.509
_exptl_absorpt_correction_type multi-scan
_exptl_absorpt_process_details
;
 TWINABS-2012/1 (Bruker,2012) was used for absorption correction.

Final HKLF 4 output contains 16892 reflections, Rint = 0.0551
 (6425 with I > 3sig(I), Rint = 0.0441)
;
_exptl_crystal_colour brown
_exptl_crystal_colour_primary brown
_exptl_crystal_density_diffrn 1.407
_exptl_crystal_description block
_exptl_crystal_F_000 560
_exptl_crystal_size_max 0.3
_exptl_crystal_size_mid 0.27
_exptl_crystal_size_min 0.2
_refine_diff_density_max 0.592
_refine_diff_density_min -1.032
_refine_diff_density_rms 0.101
_refine_ls_extinction_method none
_refine_ls_goodness_of_fit_ref 0.999
_refine_ls_hydrogen_treatment constr
_refine_ls_matrix_type full
_refine_ls_number_parameters 229
_refine_ls_number_reflns 4408
_refine_ls_number_restraints 0
_refine_ls_restrained_S_all 0.999
_refine_ls_R_factor_all 0.0513
_refine_ls_R_factor_gt 0.0379
_refine_ls_shift/su_max 0.000
_refine_ls_shift/su_mean 0.000
_refine_ls_structure_factor_coef Fsqd
_refine_ls_weighting_details 'w=1/[\s^2^(Fo^2^)+(0.0690P)^2^] where P=(Fo^2^+2Fc^2^)/3'
_refine_ls_weighting_scheme calc
_refine_ls_wR_factor_gt 0.1002
_refine_ls_wR_factor_ref 0.1058
_reflns_Friedel_coverage 0.000
_reflns_number_gt 3518
_reflns_number_total 4408
_reflns_threshold_expression 'I > 2\s(I)'
_cod_data_source_file c8dt01761a2.cif
_cod_data_source_block 4
_cod_depositor_comments 'Adding full bibliography for 7046563--7046567.cif.'
_cod_original_cell_volume 1265.2(7)
_cod_database_code 7046564
_shelx_shelxl_version_number 2018/3
_shelx_space_group_comment
;
The symmetry employed for this shelxl refinement is uniquely defined
by the following loop, which should always be used as a source of
symmetry information in preference to the above space-group names.
They are only intended as comments.
;
_shelx_estimated_absorpt_t_max 0.764
_shelx_estimated_absorpt_t_min 0.675
_olex2_refinement_description
;
1. Fixed Uiso
 At 1.5 times of:
  All C(H,H,H) groups
2. Uiso/Uaniso restraints and constraints
Uanis(N4) = Uanis(N3) = Uanis(Fe2)
Uanis(N2) = Uanis(N1)
3.a Idealised Me refined as rotating group:
 C1(H1A,H1B,H1C), C2(H2A,H2B,H2C), C3(H3A,H3B,H3C), C4(H4A,H4B,H4C), C5(H5A,
 H5B,H5C), C6(H6A,H6B,H6C), C7(H7A,H7B,H7C), C8(H8A,H8B,H8C), C9(H9A,H9B,H9C),
 C10(H10A,H10B,H10C), C11(H11A,H11B,H11C), C12(H12A,H12B,H12C)
;
_olex2_submission_special_instructions 'No special instructions were received'

loop_
_space_group_symop_operation_xyz
'x, y, z'
'-x, -y, -z'

loop_
_atom_site_label
_atom_site_type_symbol
_atom_site_fract_x
_atom_site_fract_y
_atom_site_fract_z
_atom_site_U_iso_or_equiv
_atom_site_adp_type
_atom_site_occupancy
_atom_site_site_symmetry_order
_atom_site_calc_flag
_atom_site_refinement_flags_posn
_atom_site_disorder_assembly
_atom_site_disorder_group
Fe1 Fe 0.13523(6) 0.25930(3) 0.03285(3) 0.01965(14) Uani 1 1 d . . .
P1 P -0.16692(11) 0.22396(6) 0.00055(6) 0.0206(2) Uani 1 1 d . . .
P2 P 0.16175(11) 0.28071(6) 0.19845(6) 0.0213(2) Uani 1 1 d . . .
O1 O 0.2052(3) 0.47211(18) 0.0521(2) 0.0413(6) Uani 1 1 d . . .
O2 O 0.2845(4) 0.05728(19) -0.11159(19) 0.0417(6) Uani 1 1 d . . .
N1 N 0.1777(3) 0.3831(2) 0.0453(2) 0.0238(4) Uani 1 1 d . . .
N2 N 0.2237(3) 0.1419(2) -0.0492(2) 0.0238(4) Uani 1 1 d . . .
C1 C -0.2334(5) 0.1572(3) -0.1417(3) 0.0376(9) Uani 1 1 d . . .
H1A H -0.172535 0.088484 -0.180195 0.056 Uiso 1 1 calc GR . .
H1B H -0.196715 0.206437 -0.170464 0.056 Uiso 1 1 calc GR . .
H1C H -0.366599 0.140831 -0.150949 0.056 Uiso 1 1 calc GR . .
C2 C -0.2977(5) 0.3449(3) 0.0568(3) 0.0312(8) Uani 1 1 d . . .
H2A H -0.278520 0.384969 0.135042 0.047 Uiso 1 1 calc GR . .
H2B H -0.428284 0.322073 0.038262 0.047 Uiso 1 1 calc GR . .
H2C H -0.256942 0.392945 0.027374 0.047 Uiso 1 1 calc GR . .
C3 C -0.2888(5) 0.1340(3) 0.0430(3) 0.0309(8) Uani 1 1 d . . .
H3A H -0.283976 0.169780 0.121629 0.046 Uiso 1 1 calc GR . .
H3B H -0.230969 0.064058 0.013703 0.046 Uiso 1 1 calc GR . .
H3C H -0.416942 0.119966 0.016622 0.046 Uiso 1 1 calc GR . .
C4 C 0.1554(5) 0.1536(3) 0.2056(3) 0.0378(9) Uani 1 1 d . . .
H4A H 0.253380 0.108957 0.163182 0.057 Uiso 1 1 calc GR . .
H4B H 0.036456 0.112256 0.176883 0.057 Uiso 1 1 calc GR . .
H4C H 0.173112 0.171144 0.280546 0.057 Uiso 1 1 calc GR . .
C5 C 0.3808(4) 0.3491(3) 0.2675(3) 0.0311(8) Uani 1 1 d . . .
H5A H 0.480525 0.304642 0.227220 0.047 Uiso 1 1 calc GR . .
H5B H 0.382715 0.357601 0.339818 0.047 Uiso 1 1 calc GR . .
H5C H 0.397012 0.421944 0.272460 0.047 Uiso 1 1 calc GR . .
C6 C 0.0009(5) 0.3616(3) 0.2988(3) 0.0325(8) Uani 1 1 d . . .
H6A H 0.039596 0.370704 0.368695 0.049 Uiso 1 1 calc GR . .
H6B H -0.121907 0.323499 0.278013 0.049 Uiso 1 1 calc GR . .
H6C H -0.001529 0.434252 0.303680 0.049 Uiso 1 1 calc GR . .
Fe2 Fe 0.30659(6) 0.25438(3) 0.53043(3) 0.01799(14) Uani 1 1 d . . .
P3 P 0.60033(11) 0.21999(6) 0.49989(6) 0.01935(19) Uani 1 1 d . . .
P4 P 0.28599(11) 0.28080(6) 0.69737(6) 0.01876(19) Uani 1 1 d . . .
O3 O 0.2832(4) 0.46743(18) 0.5506(2) 0.0423(6) Uani 1 1 d . A 1
O4 O 0.1089(3) 0.04883(18) 0.39272(19) 0.0397(6) Uani 1 1 d . B 1
N3 N 0.2917(3) 0.37779(19) 0.54193(18) 0.01799(14) Uani 1 1 d . A 1
N4 N 0.1917(3) 0.13523(19) 0.45162(19) 0.01799(14) Uani 1 1 d . B 1
C7 C 0.6498(5) 0.1496(3) 0.3580(3) 0.0368(9) Uani 1 1 d . . .
H7A H 0.623926 0.196708 0.326828 0.055 Uiso 1 1 calc GR . .
H7B H 0.572874 0.080271 0.320845 0.055 Uiso 1 1 calc GR . .
H7C H 0.779327 0.134049 0.349844 0.055 Uiso 1 1 calc GR . .
C8 C 0.7047(4) 0.1339(2) 0.5459(3) 0.0262(7) Uani 1 1 d . . .
H8A H 0.702425 0.169380 0.624313 0.039 Uiso 1 1 calc GR . .
H8B H 0.831933 0.124499 0.523762 0.039 Uiso 1 1 calc GR . .
H8C H 0.635919 0.061697 0.514214 0.039 Uiso 1 1 calc GR . .
C9 C 0.7595(4) 0.3418(3) 0.5535(3) 0.0315(8) Uani 1 1 d . . .
H9A H 0.730337 0.387049 0.520824 0.047 Uiso 1 1 calc GR . .
H9B H 0.884937 0.319448 0.537007 0.047 Uiso 1 1 calc GR . .
H9C H 0.749250 0.384595 0.631456 0.047 Uiso 1 1 calc GR . .
C10 C 0.2649(5) 0.1566(3) 0.7090(3) 0.0343(8) Uani 1 1 d . . .
H10A H 0.379302 0.119663 0.688464 0.051 Uiso 1 1 calc GR . .
H10B H 0.163617 0.107018 0.661481 0.051 Uiso 1 1 calc GR . .
H10C H 0.240467 0.175934 0.783408 0.051 Uiso 1 1 calc GR . .
C11 C 0.4667(5) 0.3651(3) 0.7971(3) 0.0305(8) Uani 1 1 d . . .
H11A H 0.480886 0.438001 0.802188 0.046 Uiso 1 1 calc GR . .
H11B H 0.582177 0.329555 0.775801 0.046 Uiso 1 1 calc GR . .
H11C H 0.434219 0.373153 0.867021 0.046 Uiso 1 1 calc GR . .
C12 C 0.0843(4) 0.3501(3) 0.7651(3) 0.0307(8) Uani 1 1 d . . .
H12A H 0.086756 0.361679 0.838628 0.046 Uiso 1 1 calc GR . .
H12B H -0.026760 0.304278 0.726082 0.046 Uiso 1 1 calc GR . .
H12C H 0.084401 0.421405 0.767024 0.046 Uiso 1 1 calc GR . .

loop_
_atom_site_aniso_label
_atom_site_aniso_U_11
_atom_site_aniso_U_22
_atom_site_aniso_U_33
_atom_site_aniso_U_23
_atom_site_aniso_U_13
_atom_site_aniso_U_12
Fe1 0.0194(3) 0.0265(3) 0.0155(3) 0.0121(2) 0.00351(18) 0.00244(18)
P1 0.0210(4) 0.0225(4) 0.0196(4) 0.0116(4) 0.0002(3) -0.0006(3)
P2 0.0245(5) 0.0253(4) 0.0149(4) 0.0104(3) 0.0032(3) 0.0027(3)
O1 0.0515(17) 0.0306(13) 0.0445(16) 0.0223(12) -0.0052(13) -0.0127(11)
O2 0.0606(18) 0.0347(13) 0.0318(14) 0.0158(12) 0.0146(13) 0.0197(12)
N1 0.0223(10) 0.0323(11) 0.0198(10) 0.0152(9) 0.0032(8) 0.0014(8)
N2 0.0223(10) 0.0323(11) 0.0198(10) 0.0152(9) 0.0032(8) 0.0014(8)
C1 0.039(2) 0.050(2) 0.0230(19) 0.0187(17) -0.0069(16) -0.0079(17)
C2 0.0255(19) 0.0300(17) 0.043(2) 0.0214(16) 0.0040(16) 0.0047(14)
C3 0.033(2) 0.0308(18) 0.032(2) 0.0193(16) -0.0013(16) -0.0076(15)
C4 0.057(3) 0.0338(19) 0.031(2) 0.0220(17) -0.0025(18) 0.0004(17)
C5 0.0241(19) 0.043(2) 0.0250(19) 0.0160(16) 0.0019(15) 0.0003(15)
C6 0.0275(19) 0.0409(19) 0.0215(18) 0.0096(16) 0.0030(15) 0.0001(15)
Fe2 0.0160(2) 0.0251(2) 0.0145(2) 0.01076(19) 0.00170(17) 0.00192(17)
P3 0.0175(4) 0.0238(4) 0.0188(4) 0.0118(3) 0.0033(3) 0.0027(3)
P4 0.0194(4) 0.0224(4) 0.0144(4) 0.0091(3) 0.0003(3) -0.0005(3)
O3 0.0593(18) 0.0307(13) 0.0436(16) 0.0220(12) 0.0089(13) 0.0141(12)
O4 0.0391(15) 0.0351(13) 0.0348(15) 0.0106(12) -0.0051(12) -0.0097(11)
N3 0.0160(2) 0.0251(2) 0.0145(2) 0.01076(19) 0.00170(17) 0.00192(17)
N4 0.0160(2) 0.0251(2) 0.0145(2) 0.01076(19) 0.00170(17) 0.00192(17)
C7 0.037(2) 0.049(2) 0.0255(19) 0.0171(17) 0.0126(16) 0.0182(17)
C8 0.0230(18) 0.0276(17) 0.0305(19) 0.0160(15) 0.0008(14) 0.0031(13)
C9 0.0205(18) 0.0332(18) 0.047(2) 0.0246(17) 0.0032(16) -0.0009(14)
C10 0.052(2) 0.0294(18) 0.0255(19) 0.0172(16) 0.0033(17) -0.0022(16)
C11 0.0283(19) 0.0345(18) 0.0213(18) 0.0080(15) -0.0026(14) 0.0013(14)
C12 0.0241(19) 0.0423(19) 0.0224(18) 0.0129(16) 0.0041(14) 0.0044(15)

loop_
_atom_type_symbol
_atom_type_description
_atom_type_scat_dispersion_real
_atom_type_scat_dispersion_imag
_atom_type_scat_source
C C 0.0033 0.0016 'International Tables Vol C Tables 4.2.6.8 and 6.1.1.4'
H H 0.0000 0.0000 'International Tables Vol C Tables 4.2.6.8 and 6.1.1.4'
Fe Fe 0.3463 0.8444 'International Tables Vol C Tables 4.2.6.8 and 6.1.1.4'
N N 0.0061 0.0033 'International Tables Vol C Tables 4.2.6.8 and 6.1.1.4'
O O 0.0106 0.0060 'International Tables Vol C Tables 4.2.6.8 and 6.1.1.4'
P P 0.1023 0.0942 'International Tables Vol C Tables 4.2.6.8 and 6.1.1.4'

loop_
_geom_angle_atom_site_label_1
_geom_angle_atom_site_label_2
_geom_angle_atom_site_label_3
_geom_angle
P1 Fe1 P2 101.09(3)
N1 Fe1 P1 104.67(9)
N1 Fe1 P2 106.35(9)
N1 Fe1 N2 129.46(12)
N2 Fe1 P1 104.96(9)
N2 Fe1 P2 106.92(9)
C1 P1 Fe1 113.29(12)
C1 P1 C3 102.03(16)
C2 P1 Fe1 114.83(11)
C2 P1 C1 102.50(17)
C2 P1 C3 103.11(16)
C3 P1 Fe1 119.00(11)
C4 P2 Fe1 115.37(12)
C4 P2 C5 101.78(16)
C4 P2 C6 103.01(17)
C5 P2 Fe1 113.44(11)
C6 P2 Fe1 119.50(12)
C6 P2 C5 101.35(15)
O1 N1 Fe1 178.2(2)
O2 N2 Fe1 177.6(2)
P1 C1 H1A 109.5
P1 C1 H1B 109.5
P1 C1 H1C 109.5
H1A C1 H1B 109.5
H1A C1 H1C 109.5
H1B C1 H1C 109.5
P1 C2 H2A 109.5
P1 C2 H2B 109.5
P1 C2 H2C 109.5
H2A C2 H2B 109.5
H2A C2 H2C 109.5
H2B C2 H2C 109.5
P1 C3 H3A 109.5
P1 C3 H3B 109.5
P1 C3 H3C 109.5
H3A C3 H3B 109.5
H3A C3 H3C 109.5
H3B C3 H3C 109.5
P2 C4 H4A 109.5
P2 C4 H4B 109.5
P2 C4 H4C 109.5
H4A C4 H4B 109.5
H4A C4 H4C 109.5
H4B C4 H4C 109.5
P2 C5 H5A 109.5
P2 C5 H5B 109.5
P2 C5 H5C 109.5
H5A C5 H5B 109.5
H5A C5 H5C 109.5
H5B C5 H5C 109.5
P2 C6 H6A 109.5
P2 C6 H6B 109.5
P2 C6 H6C 109.5
H6A C6 H6B 109.5
H6A C6 H6C 109.5
H6B C6 H6C 109.5
P3 Fe2 P4 101.39(3)
N3 Fe2 P3 105.17(8)
N3 Fe2 P4 105.02(8)
N4 Fe2 P3 104.56(8)
N4 Fe2 P4 106.19(8)
N4 Fe2 N3 130.97(12)
C7 P3 Fe2 113.46(12)
C7 P3 C8 101.53(15)
C8 P3 Fe2 119.63(11)
C9 P3 Fe2 114.72(11)
C9 P3 C7 102.42(17)
C9 P3 C8 102.84(15)
C10 P4 Fe2 115.51(11)
C10 P4 C11 102.94(16)
C10 P4 C12 102.13(16)
C11 P4 Fe2 119.08(12)
C11 P4 C12 100.93(15)
C12 P4 Fe2 113.89(11)
O3 N3 Fe2 179.2(2)
O4 N4 Fe2 178.8(2)
P3 C7 H7A 109.5
P3 C7 H7B 109.5
P3 C7 H7C 109.5
H7A C7 H7B 109.5
H7A C7 H7C 109.5
H7B C7 H7C 109.5
P3 C8 H8A 109.5
P3 C8 H8B 109.5
P3 C8 H8C 109.5
H8A C8 H8B 109.5
H8A C8 H8C 109.5
H8B C8 H8C 109.5
P3 C9 H9A 109.5
P3 C9 H9B 109.5
P3 C9 H9C 109.5
H9A C9 H9B 109.5
H9A C9 H9C 109.5
H9B C9 H9C 109.5
P4 C10 H10A 109.5
P4 C10 H10B 109.5
P4 C10 H10C 109.5
H10A C10 H10B 109.5
H10A C10 H10C 109.5
H10B C10 H10C 109.5
P4 C11 H11A 109.5
P4 C11 H11B 109.5
P4 C11 H11C 109.5
H11A C11 H11B 109.5
H11A C11 H11C 109.5
H11B C11 H11C 109.5
P4 C12 H12A 109.5
P4 C12 H12B 109.5
P4 C12 H12C 109.5
H12A C12 H12B 109.5
H12A C12 H12C 109.5
H12B C12 H12C 109.5

loop_
_geom_bond_atom_site_label_1
_geom_bond_atom_site_label_2
_geom_bond_distance
Fe1 P1 2.2294(11)
Fe1 P2 2.2382(11)
Fe1 N1 1.652(3)
Fe1 N2 1.655(3)
P1 C1 1.821(3)
P1 C2 1.814(3)
P1 C3 1.824(3)
P2 C4 1.818(3)
P2 C5 1.823(3)
P2 C6 1.822(3)
O1 N1 1.199(3)
O2 N2 1.195(3)
C1 H1A 0.9800
C1 H1B 0.9800
C1 H1C 0.9800
C2 H2A 0.9800
C2 H2B 0.9800
C2 H2C 0.9800
C3 H3A 0.9800
C3 H3B 0.9800
C3 H3C 0.9800
C4 H4A 0.9800
C4 H4B 0.9800
C4 H4C 0.9800
C5 H5A 0.9800
C5 H5B 0.9800
C5 H5C 0.9800
C6 H6A 0.9800
C6 H6B 0.9800
C6 H6C 0.9800
Fe2 P3 2.2297(11)
Fe2 P4 2.2330(11)
Fe2 N3 1.655(2)
Fe2 N4 1.650(2)
P3 C7 1.820(3)
P3 C8 1.822(3)
P3 C9 1.815(3)
P4 C10 1.813(3)
P4 C11 1.819(3)
P4 C12 1.824(3)
O3 N3 1.198(3)
O4 N4 1.200(3)
C7 H7A 0.9800
C7 H7B 0.9800
C7 H7C 0.9800
C8 H8A 0.9800
C8 H8B 0.9800
C8 H8C 0.9800
C9 H9A 0.9800
C9 H9B 0.9800
C9 H9C 0.9800
C10 H10A 0.9800
C10 H10B 0.9800
C10 H10C 0.9800
C11 H11A 0.9800
C11 H11B 0.9800
C11 H11C 0.9800
C12 H12A 0.9800
C12 H12B 0.9800
C12 H12C 0.9800
